data_7119029
loop_
_publ_author_name
'Man, Ruo-Jun'
'Tang, Dan-Jie'
'Lu, Xiao-Yuan'
'Duan, Yong-Tao'
'Tao, Xiang-Xiang'
'Yang, Meng-Ru'
'Wang, Le-Le'
'Wang, Bao-Zhong'
'Xu, Chen'
'Zhu, Hai-Liang'

_publ_section_title
;
 Synthesis and biological evaluation of novel indole derivatives
 containing sulfonamide scaffold as potential tubulin inhibitor
;
_journal_issue 9
_journal_name_full 'Med. Chem. Commun.'
_journal_page_first 1759
_journal_paper_doi 10.1039/C6MD00255B
_journal_volume 7
_journal_year 2016
_chemical_formula_sum 'C21 H23 N3 O3 S'
_chemical_formula_weight 397.48
_chemical_name_systematic
; 
 ? 
;
_space_group_IT_number 15
_symmetry_cell_setting monoclinic
_symmetry_space_group_name_Hall '-C 2yc'
_symmetry_space_group_name_H-M 'C 1 2/c 1'
_atom_sites_solution_hydrogens geom
_atom_sites_solution_primary direct
_atom_sites_solution_secondary difmap
_audit_creation_method SHELXL-97
_audit_update_record
;
2015-07-12 deposited with the CCDC.
2016-06-21 downloaded from the CCDC.
;
_cell_angle_alpha 90.00
_cell_angle_beta 109.222(4)
_cell_angle_gamma 90.00
_cell_formula_units_Z 8
_cell_length_a 22.120(3)
_cell_length_b 11.7114(16)
_cell_length_c 16.324(2)
_cell_measurement_temperature 273(2)
_cell_volume 3993.1(9)
_computing_structure_refinement 'SHELXL-97 (Sheldrick, 2008)'
_computing_structure_solution 'SHELXS-97 (Sheldrick, 2008)'
_diffrn_ambient_temperature 273(2)
_diffrn_measured_fraction_theta_full 0.988
_diffrn_measured_fraction_theta_max 0.988
_diffrn_measurement_device_type 'CCD area detector'
_diffrn_radiation_monochromator graphite
_diffrn_radiation_source 'fine-focus sealed tube'
_diffrn_radiation_type MoK\a
_diffrn_radiation_wavelength 0.71073
_diffrn_reflns_av_R_equivalents 0.0313
_diffrn_reflns_av_sigmaI/netI 0.0292
_diffrn_reflns_limit_h_max 28
_diffrn_reflns_limit_h_min -28
_diffrn_reflns_limit_k_max 14
_diffrn_reflns_limit_k_min -15
_diffrn_reflns_limit_l_max 21
_diffrn_reflns_limit_l_min -21
_diffrn_reflns_number 19981
_diffrn_reflns_theta_full 27.54
_diffrn_reflns_theta_max 27.54
_diffrn_reflns_theta_min 2.56
_exptl_absorpt_coefficient_mu 0.189
_exptl_crystal_density_diffrn 1.322
_exptl_crystal_density_method 'not measured'
_exptl_crystal_description block
_exptl_crystal_F_000 1680
_refine_diff_density_max 0.320
_refine_diff_density_min -0.318
_refine_diff_density_rms 0.041
_refine_ls_extinction_method none
_refine_ls_goodness_of_fit_ref 1.018
_refine_ls_hydrogen_treatment mixed
_refine_ls_matrix_type full
_refine_ls_number_parameters 255
_refine_ls_number_reflns 4563
_refine_ls_number_restraints 0
_refine_ls_restrained_S_all 1.018
_refine_ls_R_factor_all 0.0694
_refine_ls_R_factor_gt 0.0463
_refine_ls_shift/su_max 0.001
_refine_ls_shift/su_mean 0.000
_refine_ls_structure_factor_coef Fsqd
_refine_ls_weighting_details 'calc w=1/[\s^2^(Fo^2^)+(0.0523P)^2^+3.0870P] where P=(Fo^2^+2Fc^2^)/3'
_refine_ls_weighting_scheme calc
_refine_ls_wR_factor_gt 0.1084
_refine_ls_wR_factor_ref 0.1215
_reflns_number_gt 3420
_reflns_number_total 4563
_reflns_threshold_expression >2sigma(I)
_cod_data_source_file c6md00255b2.cif
_cod_data_source_block mo_nj_tdj_118_0m
_cod_depositor_comments 'Adding full bibliography for 7119029.cif.'
_cod_original_sg_symbol_H-M ' C 2/c'
_cod_database_code 7119029

loop_
_symmetry_equiv_pos_as_xyz
'x, y, z'
'-x, y, -z+1/2'
'x+1/2, y+1/2, z'
'-x+1/2, y+1/2, -z+1/2'
'-x, -y, -z'
'x, -y, z-1/2'
'-x+1/2, -y+1/2, -z'
'x+1/2, -y+1/2, z-1/2'

loop_
_atom_site_label
_atom_site_type_symbol
_atom_site_fract_x
_atom_site_fract_y
_atom_site_fract_z
_atom_site_U_iso_or_equiv
_atom_site_adp_type
_atom_site_occupancy
_atom_site_symmetry_multiplicity
_atom_site_calc_flag
_atom_site_refinement_flags
S1 S 0.47687(2) 0.26385(4) 1.04529(3) 0.04255(14) Uani 1 1 d .
N2 N 0.58482(7) 0.22416(12) 0.86062(10) 0.0438(4) Uani 1 1 d .
O1 O 0.43971(6) 0.16254(12) 1.03923(8) 0.0554(4) Uani 1 1 d .
N3 N 0.51294(7) 0.25014(11) 0.97256(9) 0.0400(3) Uani 1 1 d .
O2 O 0.44614(6) 0.37306(12) 1.02991(9) 0.0566(4) Uani 1 1 d .
C16 C 0.53589(8) 0.26697(14) 1.14781(11) 0.0393(4) Uani 1 1 d .
C14 C 0.56263(9) 0.33690(14) 0.87672(12) 0.0459(4) Uani 1 1 d .
H14A H 0.5217 0.3532 0.8330 0.055 Uiso 1 1 calc R
H14B H 0.5929 0.3944 0.8722 0.055 Uiso 1 1 calc R
C3 C 0.70530(8) 0.36777(14) 0.84546(11) 0.0403(4) Uani 1 1 d .
C17 C 0.55921(9) 0.37042(15) 1.18603(13) 0.0491(4) Uani 1 1 d .
H17 H 0.5432 0.4386 1.1580 0.059 Uiso 1 1 calc R
C12 C 0.53985(10) 0.13802(14) 0.96391(13) 0.0482(4) Uani 1 1 d .
H12A H 0.5118 0.0781 0.9711 0.058 Uiso 1 1 calc R
H12B H 0.5813 0.1289 1.0085 0.058 Uiso 1 1 calc R
C8 C 0.73099(9) 0.37577(16) 0.93548(12) 0.0489(4) Uani 1 1 d .
H8 H 0.7140 0.3330 0.9707 0.059 Uiso 1 1 calc R
C13 C 0.55574(9) 0.34261(14) 0.96521(12) 0.0445(4) Uani 1 1 d .
H13A H 0.5973 0.3342 1.0096 0.053 Uiso 1 1 calc R
H13B H 0.5380 0.4159 0.9732 0.053 Uiso 1 1 calc R
N1 N 0.69901(8) 0.41248(15) 0.70899(10) 0.0559(4) Uani 1 1 d .
C2 C 0.65550(8) 0.30194(16) 0.78638(12) 0.0440(4) Uani 1 1 d .
C11 C 0.54694(10) 0.12919(15) 0.87595(13) 0.0495(5) Uani 1 1 d .
H11A H 0.5677 0.0576 0.8715 0.059 Uiso 1 1 calc R
H11B H 0.5049 0.1296 0.8319 0.059 Uiso 1 1 calc R
O3 O 0.61634(8) 0.11369(12) 0.76977(12) 0.0780(5) Uani 1 1 d .
C10 C 0.61746(9) 0.20684(16) 0.80408(13) 0.0467(4) Uani 1 1 d .
C18 C 0.60633(9) 0.37144(17) 1.26602(13) 0.0532(5) Uani 1 1 d .
H18 H 0.6217 0.4411 1.2919 0.064 Uiso 1 1 calc R
C15 C 0.56045(10) 0.16616(15) 1.18932(13) 0.0532(5) Uani 1 1 d .
H15 H 0.5451 0.0965 1.1635 0.064 Uiso 1 1 calc R
C5 C 0.78359(9) 0.50836(18) 0.83134(15) 0.0582(5) Uani 1 1 d .
H5 H 0.8008 0.5522 0.7970 0.070 Uiso 1 1 calc R
C4 C 0.73226(8) 0.43551(16) 0.79481(12) 0.0458(4) Uani 1 1 d .
C6 C 0.80784(10) 0.51311(19) 0.92003(16) 0.0638(6) Uani 1 1 d .
H6 H 0.8424 0.5608 0.9465 0.077 Uiso 1 1 calc R
C19 C 0.63112(9) 0.27198(17) 1.30841(12) 0.0493(5) Uani 1 1 d .
C1 C 0.65405(10) 0.33190(18) 0.70478(13) 0.0538(5) Uani 1 1 d .
H1 H 0.6262 0.3014 0.6537 0.065 Uiso 1 1 calc R
C7 C 0.78170(10) 0.44768(19) 0.97141(14) 0.0600(5) Uani 1 1 d .
H7 H 0.7991 0.4530 1.0315 0.072 Uiso 1 1 calc R
C21 C 0.68257(11) 0.2741(2) 1.39640(14) 0.0724(7) Uani 1 1 d .
H21A H 0.7239 0.2695 1.3893 0.109 Uiso 1 1 calc R
H21B H 0.6770 0.2104 1.4301 0.109 Uiso 1 1 calc R
H21C H 0.6796 0.3439 1.4257 0.109 Uiso 1 1 calc R
C20 C 0.60778(10) 0.16931(17) 1.26915(13) 0.0577(5) Uani 1 1 d .
H20 H 0.6242 0.1013 1.2970 0.069 Uiso 1 1 calc R
C9 C 0.70690(14) 0.4737(3) 0.63555(16) 0.0844(8) Uani 1 1 d .
H9A H 0.6795 0.4407 0.5825 0.127 Uiso 1 1 calc R
H9B H 0.7506 0.4682 0.6375 0.127 Uiso 1 1 calc R
H9C H 0.6958 0.5525 0.6383 0.127 Uiso 1 1 calc R

loop_
_atom_site_aniso_label
_atom_site_aniso_U_11
_atom_site_aniso_U_22
_atom_site_aniso_U_33
_atom_site_aniso_U_23
_atom_site_aniso_U_13
_atom_site_aniso_U_12
S1 0.0381(2) 0.0465(3) 0.0455(3) -0.00278(19) 0.01718(19) -0.00415(18)
N2 0.0530(9) 0.0303(7) 0.0579(9) -0.0021(6) 0.0314(7) -0.0040(6)
O1 0.0474(7) 0.0653(9) 0.0574(8) -0.0106(7) 0.0225(6) -0.0229(6)
N3 0.0460(8) 0.0346(7) 0.0438(8) -0.0017(6) 0.0210(7) -0.0045(6)
O2 0.0494(7) 0.0602(9) 0.0621(8) 0.0027(7) 0.0209(6) 0.0133(7)
C16 0.0411(9) 0.0375(9) 0.0429(9) -0.0038(7) 0.0185(7) -0.0063(7)
C14 0.0565(11) 0.0323(9) 0.0578(11) 0.0050(8) 0.0308(9) 0.0018(8)
C3 0.0373(9) 0.0392(9) 0.0482(10) 0.0059(7) 0.0192(8) 0.0054(7)
C17 0.0541(11) 0.0349(9) 0.0578(11) -0.0046(8) 0.0177(9) -0.0001(8)
C12 0.0596(11) 0.0304(9) 0.0631(12) 0.0037(8) 0.0318(10) -0.0034(8)
C8 0.0475(10) 0.0517(11) 0.0494(10) 0.0075(9) 0.0185(8) 0.0078(9)
C13 0.0525(10) 0.0313(8) 0.0558(11) -0.0029(8) 0.0259(9) -0.0066(8)
N1 0.0581(10) 0.0687(11) 0.0490(9) 0.0088(8) 0.0289(8) -0.0048(8)
C2 0.0429(9) 0.0446(10) 0.0502(10) 0.0008(8) 0.0231(8) -0.0007(8)
C11 0.0589(11) 0.0349(9) 0.0656(12) -0.0083(8) 0.0355(10) -0.0094(8)
O3 0.1036(13) 0.0473(8) 0.1145(13) -0.0249(9) 0.0787(11) -0.0159(8)
C10 0.0477(10) 0.0399(10) 0.0594(11) -0.0034(8) 0.0270(9) -0.0013(8)
C18 0.0549(11) 0.0440(10) 0.0609(12) -0.0175(9) 0.0193(10) -0.0123(9)
C15 0.0670(12) 0.0348(9) 0.0535(11) -0.0018(8) 0.0142(10) -0.0142(9)
C5 0.0453(11) 0.0541(12) 0.0844(16) 0.0032(11) 0.0338(11) -0.0050(9)
C4 0.0409(9) 0.0492(11) 0.0531(11) 0.0054(8) 0.0234(8) 0.0022(8)
C6 0.0396(10) 0.0618(13) 0.0867(17) -0.0125(12) 0.0163(11) -0.0037(9)
C19 0.0447(10) 0.0584(12) 0.0474(10) -0.0034(9) 0.0188(8) -0.0113(9)
C1 0.0523(11) 0.0639(13) 0.0487(11) -0.0050(9) 0.0213(9) -0.0060(10)
C7 0.0479(11) 0.0687(14) 0.0563(12) -0.0061(10) 0.0073(10) 0.0059(10)
C21 0.0589(13) 0.0941(18) 0.0566(13) -0.0022(12) 0.0089(11) -0.0191(13)
C20 0.0669(13) 0.0448(11) 0.0550(12) 0.0093(9) 0.0114(10) -0.0044(10)
C9 0.0919(18) 0.109(2) 0.0659(15) 0.0286(14) 0.0446(14) -0.0040(16)

loop_
_atom_type_symbol
_atom_type_description
_atom_type_scat_dispersion_real
_atom_type_scat_dispersion_imag
_atom_type_scat_source
C C 0.0033 0.0016 'International Tables Vol C Tables 4.2.6.8 and 6.1.1.4'
H H 0.0000 0.0000 'International Tables Vol C Tables 4.2.6.8 and 6.1.1.4'
N N 0.0061 0.0033 'International Tables Vol C Tables 4.2.6.8 and 6.1.1.4'
O O 0.0106 0.0060 'International Tables Vol C Tables 4.2.6.8 and 6.1.1.4'
S S 0.1246 0.1234 'International Tables Vol C Tables 4.2.6.8 and 6.1.1.4'

loop_
_geom_angle_atom_site_label_1
_geom_angle_atom_site_label_2
_geom_angle_atom_site_label_3
_geom_angle
O1 S1 O2 120.07(8)
O1 S1 N3 105.92(7)
O2 S1 N3 106.04(8)
O1 S1 C16 108.33(8)
O2 S1 C16 108.09(8)
N3 S1 C16 107.83(8)
C10 N2 C14 122.73(14)
C10 N2 C11 117.65(14)
C14 N2 C11 114.26(14)
C12 N3 C13 111.04(13)
C12 N3 S1 117.78(11)
C13 N3 S1 117.82(11)
C15 C16 C17 119.99(17)
C15 C16 S1 120.02(13)
C17 C16 S1 119.97(14)
N2 C14 C13 111.04(14)
C8 C3 C4 118.39(17)
C8 C3 C2 134.82(17)
C4 C3 C2 106.77(15)
C18 C17 C16 119.28(17)
N3 C12 C11 109.13(14)
C7 C8 C3 119.01(18)
N3 C13 C14 108.52(14)
C1 N1 C4 108.95(15)
C1 N1 C9 125.84(19)
C4 N1 C9 124.93(19)
C1 C2 C3 106.55(16)
C1 C2 C10 123.41(17)
C3 C2 C10 129.49(16)
N2 C11 C12 110.98(15)
O3 C10 N2 120.55(16)
O3 C10 C2 120.58(17)
N2 C10 C2 118.86(15)
C19 C18 C17 121.50(17)
C20 C15 C16 119.68(17)
C6 C5 C4 117.35(19)
N1 C4 C5 130.13(18)
N1 C4 C3 107.37(16)
C5 C4 C3 122.50(18)
C5 C6 C7 121.2(2)
C18 C19 C20 118.59(18)
C18 C19 C21 121.05(19)
C20 C19 C21 120.36(19)
N1 C1 C2 110.34(17)
C8 C7 C6 121.6(2)
C15 C20 C19 120.94(18)

loop_
_geom_bond_atom_site_label_1
_geom_bond_atom_site_label_2
_geom_bond_distance
S1 O1 1.4283(13)
S1 O2 1.4313(14)
S1 N3 1.6419(15)
S1 C16 1.7514(18)
N2 C10 1.361(2)
N2 C14 1.462(2)
N2 C11 1.463(2)
N3 C12 1.468(2)
N3 C13 1.469(2)
C16 C15 1.380(3)
C16 C17 1.383(2)
C14 C13 1.503(2)
C3 C8 1.393(3)
C3 C4 1.412(2)
C3 C2 1.428(3)
C17 C18 1.377(3)
C12 C11 1.499(2)
C8 C7 1.370(3)
N1 C1 1.356(2)
N1 C4 1.378(2)
N1 C9 1.456(3)
C2 C1 1.367(3)
C2 C10 1.481(2)
O3 C10 1.223(2)
C18 C19 1.373(3)
C15 C20 1.377(3)
C5 C6 1.369(3)
C5 C4 1.388(3)
C6 C7 1.394(3)
C19 C20 1.380(3)
C19 C21 1.511(3)
